data_1520746
loop_
_publ_author_name
'Uzelac, Marina'
'Hern\'an-G\'omez, Alberto'
'Armstrong, David R.'
'Kennedy, Alan R.'
'Hevia, Eva'

_publ_section_title
;
 Rational synthesis of normal, abnormal and anionic NHC--gallium alkyl
 complexes: structural, stability and isomerization insights
;
_journal_issue 10
_journal_name_full 'Chem. Sci.'
_journal_page_first 5719
_journal_paper_doi 10.1039/C5SC02086G
_journal_volume 6
_journal_year 2015
_chemical_formula_moiety 'C35 H58 N2 Si2 Zn'
_chemical_formula_sum 'C35 H58 N2 Si2 Zn'
_chemical_formula_weight 628.38
_chemical_name_systematic
;
 ?
;
_chemical_properties_physical 'Air-sensitive, Moisture-sensitive, Oxygen-sensitive'
_space_group_crystal_system monoclinic
_space_group_IT_number 15
_space_group_name_Hall '-C 2yc'
_space_group_name_H-M_alt 'C 1 2/c 1'
_symmetry_space_group_name_Hall '-C 2yc'
_symmetry_space_group_name_H-M 'C 1 2/c 1'
_atom_sites_solution_hydrogens mixed
_atom_sites_solution_primary direct
_audit_creation_method SHELXL-2013
_audit_update_record
;
2015-06-08 deposited with the CCDC.
2015-07-03 downloaded from the CCDC.
;
_cell_angle_alpha 90
_cell_angle_beta 102.692(2)
_cell_angle_gamma 90
_cell_formula_units_Z 4
_cell_length_a 10.6838(3)
_cell_length_b 19.4876(5)
_cell_length_c 18.4437(4)
_cell_measurement_reflns_used 5131
_cell_measurement_temperature 123(2)
_cell_measurement_theta_max 30.1207
_cell_measurement_theta_min 3.3899
_cell_volume 3746.18(17)
_computing_cell_refinement
;
CrysAlisPro, Oxford Diffraction Ltd.,
Version 1.171.34.40 (release 27-08-2010 CrysAlis171 .NET)
(compiled Aug 27 2010,11:50:40)
;
_computing_data_collection
;
CrysAlisPro, Oxford Diffraction Ltd.,
Version 1.171.34.40 (release 27-08-2010 CrysAlis171 .NET)
(compiled Aug 27 2010,11:50:40)
;
_computing_data_reduction
;
CrysAlisPro, Oxford Diffraction Ltd.,
Version 1.171.34.40 (release 27-08-2010 CrysAlis171 .NET)
(compiled Aug 27 2010,11:50:40)
;
_computing_publication_material SHELXL-2013
_computing_structure_refinement 'SHELXL-2013 (Sheldrick, 2013)'
_computing_structure_solution SHELXS
_diffrn_ambient_temperature 123(2)
_diffrn_detector_area_resol_mean 16.0727
_diffrn_measured_fraction_theta_full 0.997
_diffrn_measured_fraction_theta_max 0.969
_diffrn_measurement_device_type 'Oxford Diffraction Xcalibur, E'
_diffrn_measurement_method 'omega scans'
_diffrn_radiation_type MoK\a
_diffrn_radiation_wavelength 0.71073
_diffrn_reflns_av_R_equivalents 0.0396
_diffrn_reflns_av_unetI/netI 0.0626
_diffrn_reflns_laue_measured_fraction_full 0.997
_diffrn_reflns_laue_measured_fraction_max 0.969
_diffrn_reflns_limit_h_max 14
_diffrn_reflns_limit_h_min -13
_diffrn_reflns_limit_k_max 25
_diffrn_reflns_limit_k_min -26
_diffrn_reflns_limit_l_max 25
_diffrn_reflns_limit_l_min -24
_diffrn_reflns_number 14303
_diffrn_reflns_point_group_measured_fraction_full 0.997
_diffrn_reflns_point_group_measured_fraction_max 0.969
_diffrn_reflns_theta_full 27.000
_diffrn_reflns_theta_max 29.000
_diffrn_reflns_theta_min 3.462
_diffrn_source 'Enhance (Mo) X-ray Source'
_exptl_absorpt_coefficient_mu 0.743
_exptl_absorpt_correction_T_max 1.00000
_exptl_absorpt_correction_T_min 0.81327
_exptl_absorpt_correction_type multi-scan
_exptl_absorpt_process_details
;
CrysAlisPro, Oxford Diffraction Ltd.,
Version 1.171.34.40 (release 27-08-2010 CrysAlis171 .NET)
(compiled Aug 27 2010,11:50:40)
Empirical absorption correction using spherical harmonics,
 implemented in SCALE3 ABSPACK scaling algorithm.
;
_exptl_crystal_colour colourless
_exptl_crystal_density_diffrn 1.114
_exptl_crystal_description plate
_exptl_crystal_F_000 1360
_exptl_crystal_size_max 0.4
_exptl_crystal_size_mid 0.2
_exptl_crystal_size_min 0.1
_refine_diff_density_max 0.583
_refine_diff_density_min -0.461
_refine_diff_density_rms 0.070
_refine_ls_extinction_method none
_refine_ls_goodness_of_fit_ref 1.032
_refine_ls_hydrogen_treatment mixed
_refine_ls_matrix_type full
_refine_ls_number_parameters 206
_refine_ls_number_reflns 4828
_refine_ls_number_restraints 2
_refine_ls_restrained_S_all 1.034
_refine_ls_R_factor_all 0.0788
_refine_ls_R_factor_gt 0.0489
_refine_ls_shift/su_max 0.000
_refine_ls_shift/su_mean 0.000
_refine_ls_structure_factor_coef Fsqd
_refine_ls_weighting_details 'w=1/[\s^2^(Fo^2^)+(0.0495P)^2^+2.5746P] where P=(Fo^2^+2Fc^2^)/3'
_refine_ls_weighting_scheme calc
_refine_ls_wR_factor_gt 0.1010
_refine_ls_wR_factor_ref 0.1112
_reflns_Friedel_coverage 0.000
_reflns_number_gt 3553
_reflns_number_total 4828
_reflns_threshold_expression 'I > 2\s(I)'
_cod_data_source_file c5sc02086g1.cif
_cod_data_source_block mu293b
_cod_depositor_comments 'Adding full bibliography for 1520741--1520746.cif.'
_cod_database_code 1520746
_shelx_space_group_comment
;
The symmetry employed for this shelxl refinement is uniquely defined
by the following loop, which should always be used as a source of
symmetry information in preference to the above space-group names.
They are only intended as comments.
;
_shelxl_version_number 2013-3

loop_
_space_group_symop_operation_xyz
'x, y, z'
'-x, y, -z+1/2'
'x+1/2, y+1/2, z'
'-x+1/2, y+1/2, -z+1/2'
'-x, -y, -z'
'x, -y, z-1/2'
'-x+1/2, -y+1/2, -z'
'x+1/2, -y+1/2, z-1/2'

loop_
_atom_site_label
_atom_site_type_symbol
_atom_site_fract_x
_atom_site_fract_y
_atom_site_fract_z
_atom_site_U_iso_or_equiv
_atom_site_adp_type
_atom_site_occupancy
_atom_site_site_symmetry_order
_atom_site_calc_flag
_atom_site_refinement_flags_posn
_atom_site_refinement_flags_adp
_atom_site_refinement_flags_occupancy
_atom_site_disorder_assembly
_atom_site_disorder_group
Zn1 Zn 0.0000 -0.01915(2) 0.2500 0.01981(11) Uani 1 2 d S T P . .
Si1 Si 0.24214(7) 0.08238(4) 0.32176(3) 0.03171(18) Uani 1 1 d . . . . .
N1 N -0.04543(18) -0.17232(9) 0.19253(9) 0.0211(4) Uani 1 1 d . . . . .
C1 C 0.0000 -0.12900(16) 0.2500 0.0199(6) Uani 1 2 d S T P . .
C2 C -0.0284(2) -0.24013(12) 0.21369(12) 0.0294(5) Uani 1 1 d . . . . .
H2 H -0.0521 -0.2792 0.1829 0.035 Uiso 1 1 calc R U . . .
C3 C -0.1066(2) -0.15135(11) 0.11792(10) 0.0223(5) Uani 1 1 d . . . . .
C4 C -0.0288(2) -0.13266(12) 0.06947(11) 0.0250(5) Uani 1 1 d . . . . .
C5 C -0.0916(3) -0.11137(14) -0.00149(13) 0.0378(6) Uani 1 1 d . . . . .
H5 H -0.0423 -0.0979 -0.0362 0.045 Uiso 1 1 calc R U . . .
C6 C -0.2230(3) -0.10945(16) -0.02222(13) 0.0447(7) Uani 1 1 d . . . . .
H6 H -0.2635 -0.0937 -0.0704 0.054 Uiso 1 1 calc R U . . .
C7 C -0.2961(3) -0.13006(15) 0.02624(13) 0.0402(7) Uani 1 1 d . . . . .
H7 H -0.3869 -0.1295 0.0106 0.048 Uiso 1 1 calc R U . . .
C8 C -0.2401(2) -0.15185(13) 0.09800(12) 0.0283(5) Uani 1 1 d . . . . .
C9 C 0.1158(2) -0.13555(13) 0.09065(13) 0.0321(6) Uani 1 1 d . . . . .
H9 H 0.1419 -0.1475 0.1446 0.039 Uiso 1 1 calc R U . . .
C10 C 0.1662(3) -0.19146(16) 0.04641(18) 0.0507(8) Uani 1 1 d . . . . .
H10A H 0.1291 -0.2358 0.0556 0.076 Uiso 1 1 calc R U . . .
H10B H 0.2598 -0.1938 0.0620 0.076 Uiso 1 1 calc R U . . .
H10C H 0.1418 -0.1806 -0.0067 0.076 Uiso 1 1 calc R U . . .
C11 C 0.1757(3) -0.06700(16) 0.0790(2) 0.0537(8) Uani 1 1 d . . . . .
H11A H 0.1578 -0.0563 0.0257 0.081 Uiso 1 1 calc R U . . .
H11B H 0.2687 -0.0693 0.0983 0.081 Uiso 1 1 calc R U . . .
H11C H 0.1393 -0.0310 0.1053 0.081 Uiso 1 1 calc R U . . .
C12 C -0.3223(3) -0.17337(16) 0.15093(14) 0.0406(7) Uani 1 1 d D . . . .
H12 H -0.2660 -0.2046 0.1871 0.049 Uiso 1 1 calc R U . A 1
C13 C -0.4385(6) -0.2159(4) 0.1189(4) 0.064(2) Uani 0.602(4) 1 d . . P B 1
H13A H -0.4771 -0.2326 0.1591 0.097 Uiso 0.602(4) 1 calc R U P B 1
H13B H -0.4133 -0.2550 0.0919 0.097 Uiso 0.602(4) 1 calc R U P B 1
H13C H -0.5011 -0.1877 0.0846 0.097 Uiso 0.602(4) 1 calc R U P B 1
C14 C -0.3496(6) -0.1140(3) 0.1975(3) 0.0649(14) Uani 0.602(4) 1 d . . P B 1
H14A H -0.2694 -0.0901 0.2189 0.097 Uiso 0.602(4) 1 calc R U P B 1
H14B H -0.3882 -0.1312 0.2375 0.097 Uiso 0.602(4) 1 calc R U P B 1
H14C H -0.4092 -0.0822 0.1662 0.097 Uiso 0.602(4) 1 calc R U P B 1
C15 C 0.1158(3) 0.02478(15) 0.33834(13) 0.0331(6) Uani 1 1 d . . . . .
C16 C 0.3015(4) 0.0623(2) 0.23682(17) 0.0753(12) Uani 1 1 d . . . . .
H16A H 0.3311 0.0146 0.2389 0.113 Uiso 1 1 calc R U . . .
H16B H 0.3728 0.0931 0.2338 0.113 Uiso 1 1 calc R U . . .
H16C H 0.2319 0.0687 0.1929 0.113 Uiso 1 1 calc R U . . .
C17 C 0.1801(3) 0.17270(17) 0.3085(2) 0.0738(12) Uani 1 1 d . . . . .
H17A H 0.1170 0.1761 0.2613 0.111 Uiso 1 1 calc R U . . .
H17B H 0.2515 0.2041 0.3079 0.111 Uiso 1 1 calc R U . . .
H17C H 0.1395 0.1850 0.3495 0.111 Uiso 1 1 calc R U . . .
C18 C 0.3848(3) 0.08559(18) 0.40110(15) 0.0497(8) Uani 1 1 d . . . . .
H18A H 0.3603 0.1066 0.4443 0.074 Uiso 1 1 calc R U . . .
H18B H 0.4526 0.1130 0.3870 0.074 Uiso 1 1 calc R U . . .
H18C H 0.4162 0.0389 0.4137 0.074 Uiso 1 1 calc R U . . .
C14A C -0.4389(8) -0.1232(5) 0.1435(5) 0.0649(14) Uani 0.398(4) 1 d D . P B 2
H14D H -0.4076 -0.0757 0.1489 0.097 Uiso 0.398(4) 1 calc R U P B 2
H14E H -0.4857 -0.1333 0.1824 0.097 Uiso 0.398(4) 1 calc R U P B 2
H14F H -0.4963 -0.1290 0.0946 0.097 Uiso 0.398(4) 1 calc R U P B 2
C13A C -0.3771(10) -0.2436(5) 0.1244(6) 0.064(2) Uani 0.398(4) 1 d D . P B 2
H13D H -0.4208 -0.2408 0.0719 0.097 Uiso 0.398(4) 1 calc R U P B 2
H13E H -0.4383 -0.2579 0.1540 0.097 Uiso 0.398(4) 1 calc R U P B 2
H13F H -0.3072 -0.2771 0.1303 0.097 Uiso 0.398(4) 1 calc R U P B 2
H15A H 0.152(3) -0.0093(16) 0.3727(17) 0.050(9) Uiso 1 1 d . . . . .
H15B H 0.064(3) 0.0498(16) 0.3613(17) 0.051(9) Uiso 1 1 d . . . . .

loop_
_atom_site_aniso_label
_atom_site_aniso_U_11
_atom_site_aniso_U_22
_atom_site_aniso_U_33
_atom_site_aniso_U_23
_atom_site_aniso_U_13
_atom_site_aniso_U_12
Zn1 0.0201(2) 0.02269(18) 0.01622(16) 0.000 0.00315(12) 0.000
Si1 0.0258(4) 0.0405(4) 0.0257(3) 0.0042(3) -0.0010(3) -0.0079(3)
N1 0.0223(10) 0.0223(9) 0.0170(8) -0.0009(7) 0.0006(7) -0.0020(8)
C1 0.0140(16) 0.0269(15) 0.0179(13) 0.000 0.0015(11) 0.000
C2 0.0374(15) 0.0215(11) 0.0263(11) -0.0033(9) 0.0006(10) -0.0015(10)
C3 0.0246(13) 0.0264(11) 0.0137(9) -0.0019(8) -0.0004(8) -0.0006(10)
C4 0.0242(13) 0.0309(12) 0.0201(10) -0.0032(9) 0.0053(9) 0.0009(10)
C5 0.0429(17) 0.0500(16) 0.0214(11) 0.0023(11) 0.0089(10) -0.0024(13)
C6 0.0428(18) 0.067(2) 0.0191(11) 0.0090(12) -0.0042(11) -0.0010(15)
C7 0.0236(15) 0.0620(18) 0.0288(12) 0.0009(12) -0.0076(10) -0.0026(13)
C8 0.0230(13) 0.0369(13) 0.0227(10) -0.0021(9) -0.0002(9) -0.0041(11)
C9 0.0260(14) 0.0434(15) 0.0286(11) -0.0047(10) 0.0092(10) 0.0016(12)
C10 0.0369(18) 0.0455(17) 0.071(2) -0.0170(15) 0.0158(14) 0.0056(14)
C11 0.0353(18) 0.0482(17) 0.081(2) -0.0191(16) 0.0196(16) -0.0067(15)
C12 0.0243(15) 0.0576(18) 0.0399(14) 0.0034(13) 0.0073(11) -0.0085(13)
C13 0.036(4) 0.091(5) 0.064(3) 0.005(3) 0.006(3) -0.033(3)
C14 0.055(3) 0.087(4) 0.064(3) -0.005(3) 0.037(2) -0.011(3)
C15 0.0437(17) 0.0342(13) 0.0209(10) -0.0029(10) 0.0059(10) -0.0142(13)
C16 0.067(2) 0.123(3) 0.0418(17) -0.0161(19) 0.0234(16) -0.038(2)
C17 0.046(2) 0.050(2) 0.117(3) 0.031(2) -0.001(2) -0.0091(17)
C18 0.0337(17) 0.072(2) 0.0370(14) -0.0004(14) -0.0060(12) -0.0052(15)
C14A 0.055(3) 0.087(4) 0.064(3) -0.005(3) 0.037(2) -0.011(3)
C13A 0.036(4) 0.091(5) 0.064(3) 0.005(3) 0.006(3) -0.033(3)

loop_
_atom_type_symbol
_atom_type_description
_atom_type_scat_dispersion_real
_atom_type_scat_dispersion_imag
_atom_type_scat_source
Zn Zn 0.2839 1.4301 'International Tables Vol C Tables 4.2.6.8 and 6.1.1.4'
Si Si 0.0817 0.0704 'International Tables Vol C Tables 4.2.6.8 and 6.1.1.4'
N N 0.0061 0.0033 'International Tables Vol C Tables 4.2.6.8 and 6.1.1.4'
C C 0.0033 0.0016 'International Tables Vol C Tables 4.2.6.8 and 6.1.1.4'
H H 0.0000 0.0000 'International Tables Vol C Tables 4.2.6.8 and 6.1.1.4'

loop_
_geom_angle_atom_site_label_1
_geom_angle_atom_site_label_2
_geom_angle_atom_site_label_3
_geom_angle
_geom_angle_site_symmetry_1
_geom_angle_site_symmetry_3
C15 Zn1 C15 129.54(17) . 2
C15 Zn1 C1 115.23(9) . .
C15 Zn1 C1 115.23(9) 2 .
C15 Si1 C16 114.38(15) . .
C15 Si1 C18 113.19(13) . .
C16 Si1 C18 107.28(16) . .
C15 Si1 C17 110.14(15) . .
C16 Si1 C17 105.3(2) . .
C18 Si1 C17 105.92(16) . .
C1 N1 C2 111.86(18) . .
C1 N1 C3 125.16(19) . .
C2 N1 C3 122.97(17) . .
N1 C1 N1 103.2(3) . 2
N1 C1 Zn1 128.42(13) . .
N1 C1 Zn1 128.42(13) 2 .
C2 C2 N1 106.56(11) 2 .
C2 C2 H2 126.7 2 .
N1 C2 H2 126.7 . .
C8 C3 C4 123.53(19) . .
C8 C3 N1 118.13(19) . .
C4 C3 N1 118.3(2) . .
C3 C4 C5 116.5(2) . .
C3 C4 C9 123.0(2) . .
C5 C4 C9 120.5(2) . .
C6 C5 C4 121.4(2) . .
C6 C5 H5 119.3 . .
C4 C5 H5 119.3 . .
C7 C6 C5 120.3(2) . .
C7 C6 H6 119.8 . .
C5 C6 H6 119.8 . .
C6 C7 C8 121.5(2) . .
C6 C7 H7 119.3 . .
C8 C7 H7 119.3 . .
C3 C8 C7 116.7(2) . .
C3 C8 C12 122.6(2) . .
C7 C8 C12 120.7(2) . .
C4 C9 C11 111.7(2) . .
C4 C9 C10 110.4(2) . .
C11 C9 C10 110.1(2) . .
C4 C9 H9 108.2 . .
C11 C9 H9 108.2 . .
C10 C9 H9 108.2 . .
C9 C10 H10A 109.5 . .
C9 C10 H10B 109.5 . .
H10A C10 H10B 109.5 . .
C9 C10 H10C 109.5 . .
H10A C10 H10C 109.5 . .
H10B C10 H10C 109.5 . .
C9 C11 H11A 109.5 . .
C9 C11 H11B 109.5 . .
H11A C11 H11B 109.5 . .
C9 C11 H11C 109.5 . .
H11A C11 H11C 109.5 . .
H11B C11 H11C 109.5 . .
C13 C12 C14 113.6(4) . .
C13 C12 C8 116.5(3) . .
C14 C12 C8 111.6(3) . .
C8 C12 C13A 106.2(5) . .
C8 C12 C14A 109.5(4) . .
C13A C12 C14A 106.9(6) . .
C13 C12 H12 104.5 . .
C14 C12 H12 104.5 . .
C8 C12 H12 104.5 . .
C12 C13 H13A 109.5 . .
C12 C13 H13B 109.5 . .
H13A C13 H13B 109.5 . .
C12 C13 H13C 109.5 . .
H13A C13 H13C 109.5 . .
H13B C13 H13C 109.5 . .
C12 C14 H14A 109.5 . .
C12 C14 H14B 109.5 . .
H14A C14 H14B 109.5 . .
C12 C14 H14C 109.5 . .
H14A C14 H14C 109.5 . .
H14B C14 H14C 109.5 . .
Si1 C15 Zn1 118.10(12) . .
Si1 C15 H15A 109.7(19) . .
Zn1 C15 H15A 109.6(18) . .
Si1 C15 H15B 107.2(19) . .
Zn1 C15 H15B 106.0(19) . .
H15A C15 H15B 105(3) . .
Si1 C16 H16A 109.5 . .
Si1 C16 H16B 109.5 . .
H16A C16 H16B 109.5 . .
Si1 C16 H16C 109.5 . .
H16A C16 H16C 109.5 . .
H16B C16 H16C 109.5 . .
Si1 C17 H17A 109.5 . .
Si1 C17 H17B 109.5 . .
H17A C17 H17B 109.5 . .
Si1 C17 H17C 109.5 . .
H17A C17 H17C 109.5 . .
H17B C17 H17C 109.5 . .
Si1 C18 H18A 109.5 . .
Si1 C18 H18B 109.5 . .
H18A C18 H18B 109.5 . .
Si1 C18 H18C 109.5 . .
H18A C18 H18C 109.5 . .
H18B C18 H18C 109.5 . .
C12 C14A H14D 109.5 . .
C12 C14A H14E 109.5 . .
H14D C14A H14E 109.5 . .
C12 C14A H14F 109.5 . .
H14D C14A H14F 109.5 . .
H14E C14A H14F 109.5 . .
C12 C13A H13D 109.5 . .
C12 C13A H13E 109.5 . .
H13D C13A H13E 109.5 . .
C12 C13A H13F 109.5 . .
H13D C13A H13F 109.5 . .
H13E C13A H13F 109.5 . .

loop_
_geom_bond_atom_site_label_1
_geom_bond_atom_site_label_2
_geom_bond_distance
_geom_bond_site_symmetry_2
Zn1 C15 2.008(2) .
Zn1 C15 2.008(2) 2
Zn1 C1 2.141(3) .
Si1 C15 1.832(3) .
Si1 C16 1.856(3) .
Si1 C18 1.867(3) .
Si1 C17 1.878(3) .
N1 C1 1.359(2) .
N1 C2 1.379(3) .
N1 C3 1.446(2) .
C1 N1 1.359(2) 2
C2 C2 1.343(4) 2
C2 H2 0.9500 .
C3 C8 1.393(3) .
C3 C4 1.396(3) .
C4 C5 1.396(3) .
C4 C9 1.509(3) .
C5 C6 1.372(4) .
C5 H5 0.9500 .
C6 C7 1.370(4) .
C6 H6 0.9500 .
C7 C8 1.393(3) .
C7 H7 0.9500 .
C8 C12 1.509(3) .
C9 C11 1.517(4) .
C9 C10 1.528(4) .
C9 H9 1.0000 .
C10 H10A 0.9800 .
C10 H10B 0.9800 .
C10 H10C 0.9800 .
C11 H11A 0.9800 .
C11 H11B 0.9800 .
C11 H11C 0.9800 .
C12 C13 1.502(6) .
C12 C14 1.507(6) .
C12 C13A 1.526(8) .
C12 C14A 1.566(7) .
C12 H12 1.0000 .
C13 H13A 0.9800 .
C13 H13B 0.9800 .
C13 H13C 0.9800 .
C14 H14A 0.9800 .
C14 H14B 0.9800 .
C14 H14C 0.9800 .
C15 H15A 0.94(3) .
C15 H15B 0.91(3) .
C16 H16A 0.9800 .
C16 H16B 0.9800 .
C16 H16C 0.9800 .
C17 H17A 0.9800 .
C17 H17B 0.9800 .
C17 H17C 0.9800 .
C18 H18A 0.9800 .
C18 H18B 0.9800 .
C18 H18C 0.9800 .
C14A H14D 0.9800 .
C14A H14E 0.9800 .
C14A H14F 0.9800 .
C13A H13D 0.9800 .
C13A H13E 0.9800 .
C13A H13F 0.9800 .

loop_
_geom_torsion_atom_site_label_1
_geom_torsion_atom_site_label_2
_geom_torsion_atom_site_label_3
_geom_torsion_atom_site_label_4
_geom_torsion
_geom_torsion_site_symmetry_4
C2 N1 C1 N1 -0.16(13) 2
C3 N1 C1 N1 178.9(2) 2
C2 N1 C1 Zn1 179.84(13) .
C3 N1 C1 Zn1 -1.1(2) .
C1 N1 C2 C2 0.4(3) 2
C3 N1 C2 C2 -178.7(2) 2
C1 N1 C3 C8 -98.6(2) .
C2 N1 C3 C8 80.3(3) .
C1 N1 C3 C4 82.3(3) .
C2 N1 C3 C4 -98.8(3) .
C8 C3 C4 C5 2.3(3) .
N1 C3 C4 C5 -178.7(2) .
C8 C3 C4 C9 -177.0(2) .
N1 C3 C4 C9 2.0(3) .
C3 C4 C5 C6 -0.3(4) .
C9 C4 C5 C6 178.9(3) .
C4 C5 C6 C7 -1.5(5) .
C5 C6 C7 C8 1.6(5) .
C4 C3 C8 C7 -2.2(4) .
N1 C3 C8 C7 178.8(2) .
C4 C3 C8 C12 179.0(2) .
N1 C3 C8 C12 -0.1(3) .
C6 C7 C8 C3 0.2(4) .
C6 C7 C8 C12 179.1(3) .
C3 C4 C9 C11 -125.1(3) .
C5 C4 C9 C11 55.6(3) .
C3 C4 C9 C10 112.0(3) .
C5 C4 C9 C10 -67.2(3) .
C3 C8 C12 C13 -140.0(4) .
C7 C8 C12 C13 41.2(5) .
C3 C8 C12 C14 87.2(4) .
C7 C8 C12 C14 -91.6(4) .
C3 C8 C12 C13A -107.2(5) .
C7 C8 C12 C13A 74.0(5) .
C3 C8 C12 C14A 137.7(4) .
C7 C8 C12 C14A -41.1(5) .
C16 Si1 C15 Zn1 -28.7(3) .
C18 Si1 C15 Zn1 -151.99(16) .
C17 Si1 C15 Zn1 89.7(2) .
